data_4126008
loop_
_publ_author_name
'Gao, Yang'
'Guan, Changjian'
'Zhou, Meng'
'Kumar, Akshai'
'Emge, Thomas J.'
'Wright, Ashley M.'
'Goldberg, Karen I.'
'Krogh-Jespersen, Karsten'
'Goldman, Alan S.'

_publ_section_title
;
 \b-Hydride Elimination and C-H Activation by an Iridium Acetate Complex,
 Catalyzed by Lewis Acids. Alkane Dehydrogenation Co-Catalyzed by Lewis
 Acids and (Phebox)Ir.
;
_journal_name_full 'Journal of the American Chemical Society'
_journal_paper_doi 10.1021/jacs.6b12995
_journal_year 2017
_chemical_formula_sum 'C22 H31 Ir N2 O2'
_chemical_formula_weight 547.69
_chemical_name_systematic
; 
 ? 
;
_space_group_crystal_system triclinic
_space_group_IT_number 2
_space_group_name_Hall '-P 1'
_space_group_name_H-M_alt 'P -1'
_symmetry_space_group_name_Hall '-P 1'
_symmetry_space_group_name_H-M 'P -1'
_atom_sites_solution_hydrogens geom
_audit_creation_method SHELXL-2013
_cell_angle_alpha 111.002(2)
_cell_angle_beta 109.988(2)
_cell_angle_gamma 120.760(2)
_cell_formula_units_Z 2
_cell_length_a 9.3340(10)
_cell_length_b 11.4364(12)
_cell_length_c 15.3376(16)
_cell_measurement_reflns_used 6180
_cell_measurement_temperature 100(2)
_cell_measurement_theta_max 31.03
_cell_measurement_theta_min 2.56
_cell_volume 993.0(2)
_computing_cell_refinement 'Bruker SAINT'
_computing_data_collection 'Bruker SMART'
_computing_data_reduction 'Bruker SAINT'
_computing_molecular_graphics 'Bruker SHELXTL'
_computing_publication_material 'Bruker SHELXTL'
_computing_structure_refinement 'SHELXL-2013 (Sheldrick, 2013)'
_computing_structure_solution 'SHELXS-97 (Sheldrick 2008)'
_diffrn_ambient_temperature 100(2)
_diffrn_measured_fraction_theta_full 1.000
_diffrn_measured_fraction_theta_max 0.996
_diffrn_measurement_device_type 'Bruker SMART APEX CCD'
_diffrn_measurement_method '\f and \w scans'
_diffrn_radiation_type MoK\a
_diffrn_radiation_wavelength 0.71073
_diffrn_reflns_av_unetI/netI 0.0999
_diffrn_reflns_Laue_measured_fraction_full 1.000
_diffrn_reflns_Laue_measured_fraction_max 0.996
_diffrn_reflns_limit_h_max 13
_diffrn_reflns_limit_h_min -13
_diffrn_reflns_limit_k_max 16
_diffrn_reflns_limit_k_min -16
_diffrn_reflns_limit_l_max 22
_diffrn_reflns_limit_l_min -22
_diffrn_reflns_number 21258
_diffrn_reflns_point_group_measured_fraction_full 1.000
_diffrn_reflns_point_group_measured_fraction_max 0.996
_diffrn_reflns_theta_full 25.242
_diffrn_reflns_theta_max 31.039
_diffrn_reflns_theta_min 1.881
_exptl_absorpt_coefficient_mu 6.743
_exptl_absorpt_correction_T_max 0.4334
_exptl_absorpt_correction_T_min 0.2536
_exptl_absorpt_correction_type multi-scan
_exptl_absorpt_process_details 'Bruker SAINT (TWINABS)'
_exptl_crystal_colour orange
_exptl_crystal_density_diffrn 1.832
_exptl_crystal_description lathe
_exptl_crystal_F_000 540
_exptl_crystal_size_max 0.180
_exptl_crystal_size_mid 0.130
_exptl_crystal_size_min 0.045
_refine_diff_density_max 3.701
_refine_diff_density_min -4.885
_refine_diff_density_rms 0.296
_refine_ls_extinction_method none
_refine_ls_goodness_of_fit_ref 1.004
_refine_ls_hydrogen_treatment constr
_refine_ls_matrix_type full
_refine_ls_number_parameters 251
_refine_ls_number_reflns 21258
_refine_ls_number_restraints 0
_refine_ls_restrained_S_all 1.004
_refine_ls_R_factor_all 0.0736
_refine_ls_R_factor_gt 0.0669
_refine_ls_shift/su_max 0.002
_refine_ls_shift/su_mean 0.000
_refine_ls_structure_factor_coef Fsqd
_refine_ls_weighting_details 'w=1/[\s^2^(Fo^2^)+(0.0400P)^2^+15.0000P] where P=(Fo^2^+2Fc^2^)/3'
_refine_ls_weighting_scheme calc
_refine_ls_wR_factor_gt 0.1555
_refine_ls_wR_factor_ref 0.1596
_reflns_Friedel_coverage 0.000
_reflns_number_gt 19055
_reflns_number_total 21258
_reflns_threshold_expression 'I > 2\s(I)'
_cod_data_source_file ja6b12995_si_005.cif
_cod_data_source_block twin5
_cod_original_cell_volume 992.95(18)
_cod_database_code 4126008
_shelx_space_group_comment
; 
The symmetry employed for this shelxl refinement is uniquely defined 
by the following loop, which should always be used as a source of 
symmetry information in preference to the above space-group names. 
They are only intended as comments. 
;
_shelx_estimated_absorpt_t_min 0.377
_shelx_estimated_absorpt_t_max 0.751
_shelxl_version_number 2013-4

loop_
_space_group_symop_operation_xyz
'x, y, z'
'-x, -y, -z'

loop_
_atom_site_label
_atom_site_type_symbol
_atom_site_fract_x
_atom_site_fract_y
_atom_site_fract_z
_atom_site_U_iso_or_equiv
_atom_site_adp_type
_atom_site_occupancy
_atom_site_site_symmetry_order
_atom_site_calc_flag
_atom_site_refinement_flags_posn
_atom_site_refinement_flags_adp
Ir1 Ir 0.93641(5) 0.49993(5) 0.69937(3) 0.01074(10) Uani 1 1 d . .
O1 O 0.9163(12) 0.1292(9) 0.7006(7) 0.0183(13) Uani 1 1 d . .
O2 O 0.7699(11) 0.7077(9) 0.8729(6) 0.0171(13) Uani 1 1 d . .
N1 N 0.9520(12) 0.3139(10) 0.6654(7) 0.0134(14) Uani 1 1 d . .
N2 N 0.8823(12) 0.6498(10) 0.7704(7) 0.0136(14) Uani 1 1 d . .
C1 C 0.8429(14) 0.4182(12) 0.7815(8) 0.0118(15) Uani 1 1 d . .
C2 C 0.8347(15) 0.2924(12) 0.7805(8) 0.0129(16) Uani 1 1 d . .
C3 C 0.7614(14) 0.2286(12) 0.8338(8) 0.0149(17) Uani 1 1 d . .
C4 C 0.6976(15) 0.2948(13) 0.8864(9) 0.0160(17) Uani 1 1 d . .
H4 H 0.6473 0.2522 0.9225 0.019 Uiso 1 1 calc R U
C5 C 0.7035(15) 0.4213(13) 0.8891(9) 0.0147(17) Uani 1 1 d . .
C6 C 0.7802(15) 0.4842(12) 0.8367(9) 0.0143(16) Uani 1 1 d . .
C7 C 0.9018(14) 0.2452(11) 0.7150(8) 0.0130(16) Uani 1 1 d . .
C8 C 1.0076(18) 0.1306(14) 0.6404(11) 0.022(2) Uani 1 1 d . .
H8A H 0.9229 0.0056 0.5710 0.027 Uiso 1 1 calc R U
H8B H 1.1637 0.1990 0.6997 0.027 Uiso 1 1 calc R U
C9 C 0.9879(16) 0.2248(13) 0.5927(9) 0.0173(18) Uani 1 1 d . .
C10 C 0.7876(18) 0.0847(15) 0.4552(10) 0.026(2) Uani 1 1 d . .
H10A H 0.6559 -0.0044 0.4402 0.039 Uiso 1 1 calc R U
H10B H 0.8106 0.0231 0.4081 0.039 Uiso 1 1 calc R U
H10C H 0.7676 0.1453 0.4289 0.039 Uiso 1 1 calc R U
C11 C 1.1983(17) 0.3615(14) 0.6201(11) 0.024(2) Uani 1 1 d . .
H11A H 1.1800 0.4162 0.5867 0.036 Uiso 1 1 calc R U
H11B H 1.2300 0.3004 0.5815 0.036 Uiso 1 1 calc R U
H11C H 1.3209 0.4563 0.7096 0.036 Uiso 1 1 calc R U
C12 C 0.8093(15) 0.6144(12) 0.8257(9) 0.0148(16) Uani 1 1 d . .
C13 C 0.7857(17) 0.7986(13) 0.8242(10) 0.0197(19) Uani 1 1 d . .
H13A H 0.8602 0.9225 0.8877 0.024 Uiso 1 1 calc R U
H13B H 0.6376 0.7295 0.7512 0.024 Uiso 1 1 calc R U
C14 C 0.9231(16) 0.8047(12) 0.7882(9) 0.0150(16) Uani 1 1 d . .
C15 C 0.8431(19) 0.7757(15) 0.6709(10) 0.024(2) Uani 1 1 d . .
H15A H 0.9314 0.7763 0.6499 0.037 Uiso 1 1 calc R U
H15B H 0.8586 0.8732 0.6839 0.037 Uiso 1 1 calc R U
H15C H 0.6878 0.6589 0.6032 0.037 Uiso 1 1 calc R U
C16 C 1.1667(17) 0.9812(13) 0.8949(10) 0.0214(19) Uani 1 1 d . .
H16A H 1.2140 0.9951 0.9687 0.032 Uiso 1 1 calc R U
H16B H 1.1900 1.0831 0.9116 0.032 Uiso 1 1 calc R U
H16C H 1.2530 0.9790 0.8730 0.032 Uiso 1 1 calc R U
C17 C 0.7481(16) 0.0920(13) 0.8347(9) 0.0178(18) Uani 1 1 d . .
H17A H 0.6815 0.0586 0.8700 0.027 Uiso 1 1 calc R U
H17B H 0.8967 0.1449 0.8848 0.027 Uiso 1 1 calc R U
H17C H 0.6574 -0.0162 0.7500 0.027 Uiso 1 1 calc R U
C18 C 0.6327(17) 0.4851(14) 0.9503(10) 0.0193(19) Uani 1 1 d . .
H18A H 0.7632 0.6077 1.0311 0.029 Uiso 1 1 calc R U
H18B H 0.5514 0.4029 0.9613 0.029 Uiso 1 1 calc R U
H18C H 0.5375 0.4862 0.8983 0.029 Uiso 1 1 calc R U
C19 C 0.6026(16) 0.2880(13) 0.5314(9) 0.0204(19) Uani 1 1 d . .
H19A H 0.5343 0.1634 0.4873 0.024 Uiso 1 1 calc R U
H19B H 0.5027 0.2970 0.5316 0.024 Uiso 1 1 calc R U
C20 C 0.7359(17) 0.3915(14) 0.5121(9) 0.021(2) Uani 1 1 d . .
H20A H 0.7204 0.4658 0.5015 0.026 Uiso 1 1 calc R U
H20B H 0.7520 0.3319 0.4571 0.026 Uiso 1 1 calc R U
C21 C 1.2796(15) 0.7173(13) 0.8588(9) 0.0193(19) Uani 1 1 d . .
H21A H 1.3264 0.8196 0.9295 0.023 Uiso 1 1 calc R U
H21B H 1.3536 0.6830 0.8836 0.023 Uiso 1 1 calc R U
C22 C 1.2508(16) 0.7175(13) 0.7602(10) 0.0198(19) Uani 1 1 d . .
H22A H 1.3058 0.6822 0.7240 0.024 Uiso 1 1 calc R U
H22B H 1.2785 0.8190 0.7699 0.024 Uiso 1 1 calc R U

loop_
_atom_site_aniso_label
_atom_site_aniso_U_11
_atom_site_aniso_U_22
_atom_site_aniso_U_33
_atom_site_aniso_U_23
_atom_site_aniso_U_13
_atom_site_aniso_U_12
Ir1 0.01245(15) 0.01155(16) 0.01218(16) 0.00952(13) 0.00890(13) 0.00869(13)
O1 0.027(3) 0.020(3) 0.024(3) 0.017(3) 0.019(3) 0.019(3)
O2 0.025(3) 0.020(3) 0.024(3) 0.018(3) 0.019(3) 0.020(3)
N1 0.014(3) 0.014(3) 0.015(4) 0.009(3) 0.011(3) 0.011(3)
N2 0.016(3) 0.016(3) 0.018(4) 0.015(3) 0.012(3) 0.012(3)
C1 0.014(4) 0.014(4) 0.012(4) 0.010(3) 0.008(3) 0.011(3)
C2 0.017(4) 0.015(4) 0.014(4) 0.011(4) 0.011(4) 0.013(4)
C3 0.014(4) 0.015(4) 0.014(4) 0.011(4) 0.007(3) 0.010(3)
C4 0.020(4) 0.018(4) 0.018(4) 0.015(4) 0.014(4) 0.014(4)
C5 0.018(4) 0.018(4) 0.018(4) 0.014(4) 0.013(4) 0.014(4)
C6 0.017(4) 0.017(4) 0.020(4) 0.015(4) 0.014(4) 0.014(4)
C7 0.012(4) 0.010(4) 0.010(4) 0.006(3) 0.005(3) 0.008(3)
C8 0.033(5) 0.023(5) 0.035(6) 0.022(5) 0.029(5) 0.024(5)
C9 0.020(4) 0.017(4) 0.017(4) 0.011(4) 0.012(4) 0.014(4)
C10 0.027(5) 0.028(5) 0.020(5) 0.013(5) 0.015(5) 0.021(5)
C11 0.024(5) 0.023(5) 0.033(6) 0.019(5) 0.023(5) 0.017(4)
C12 0.016(4) 0.014(4) 0.016(4) 0.010(4) 0.010(4) 0.012(4)
C13 0.022(4) 0.018(4) 0.028(5) 0.018(4) 0.016(4) 0.017(4)
C14 0.020(4) 0.015(4) 0.020(4) 0.014(4) 0.014(4) 0.014(4)
C15 0.032(5) 0.024(5) 0.027(5) 0.020(5) 0.019(5) 0.022(5)
C16 0.022(5) 0.017(4) 0.025(5) 0.015(4) 0.016(4) 0.014(4)
C17 0.022(4) 0.018(4) 0.021(5) 0.016(4) 0.014(4) 0.015(4)
C18 0.023(4) 0.026(5) 0.025(5) 0.019(4) 0.020(4) 0.019(4)
C19 0.015(4) 0.019(4) 0.013(4) 0.009(4) 0.004(4) 0.011(4)
C20 0.026(5) 0.023(5) 0.017(5) 0.014(4) 0.012(4) 0.018(4)
C21 0.015(4) 0.015(4) 0.018(5) 0.009(4) 0.008(4) 0.010(4)
C22 0.020(4) 0.015(4) 0.025(5) 0.014(4) 0.017(4) 0.011(4)

loop_
_atom_type_symbol
_atom_type_description
_atom_type_scat_dispersion_real
_atom_type_scat_dispersion_imag
_atom_type_scat_source
C C 0.0033 0.0016 'International Tables Vol C Tables 4.2.6.8 and 6.1.1.4'
H H 0.0000 0.0000 'International Tables Vol C Tables 4.2.6.8 and 6.1.1.4'
N N 0.0061 0.0033 'International Tables Vol C Tables 4.2.6.8 and 6.1.1.4'
O O 0.0106 0.0060 'International Tables Vol C Tables 4.2.6.8 and 6.1.1.4'
Ir Ir -1.4442 7.9887 'International Tables Vol C Tables 4.2.6.8 and 6.1.1.4'

loop_
_geom_angle_atom_site_label_1
_geom_angle_atom_site_label_2
_geom_angle_atom_site_label_3
_geom_angle
C1 Ir1 N2 77.9(3)
C1 Ir1 N1 77.7(3)
N2 Ir1 N1 155.5(3)
C1 Ir1 C19 90.4(4)
N2 Ir1 C19 90.5(4)
N1 Ir1 C19 90.1(4)
C1 Ir1 C21 94.7(4)
N2 Ir1 C21 91.3(4)
N1 Ir1 C21 90.2(3)
C19 Ir1 C21 174.8(4)
C1 Ir1 C22 134.0(4)
N2 Ir1 C22 97.8(4)
N1 Ir1 C22 98.8(3)
C19 Ir1 C22 135.7(4)
C21 Ir1 C22 39.3(4)
C1 Ir1 C20 129.1(4)
N2 Ir1 C20 96.9(4)
N1 Ir1 C20 98.8(4)
C19 Ir1 C20 38.8(4)
C21 Ir1 C20 136.1(4)
C22 Ir1 C20 96.9(4)
C7 O1 C8 106.1(7)
C12 O2 C13 105.1(7)
C7 N1 C9 108.6(7)
C7 N1 Ir1 112.9(6)
C9 N1 Ir1 138.3(6)
C12 N2 C14 107.7(8)
C12 N2 Ir1 114.1(6)
C14 N2 Ir1 137.9(6)
C2 C1 C6 120.6(8)
C2 C1 Ir1 119.9(7)
C6 C1 Ir1 119.5(6)
C1 C2 C3 120.5(8)
C1 C2 C7 108.5(8)
C3 C2 C7 131.0(8)
C4 C3 C2 117.6(8)
C4 C3 C17 119.7(8)
C2 C3 C17 122.7(9)
C3 C4 C5 123.6(8)
C3 C4 H4 118.2
C5 C4 H4 118.2
C6 C5 C4 117.5(8)
C6 C5 C18 123.6(8)
C4 C5 C18 118.8(8)
C5 C6 C1 120.2(8)
C5 C6 C12 131.4(9)
C1 C6 C12 108.4(8)
N1 C7 O1 116.1(8)
N1 C7 C2 121.0(8)
O1 C7 C2 122.9(8)
O1 C8 C9 105.0(7)
O1 C8 H8A 110.7
C9 C8 H8A 110.7
O1 C8 H8B 110.7
C9 C8 H8B 110.7
H8A C8 H8B 108.8
N1 C9 C11 111.7(8)
N1 C9 C10 110.1(8)
C11 C9 C10 111.6(9)
N1 C9 C8 101.2(7)
C11 C9 C8 111.1(8)
C10 C9 C8 110.6(9)
C9 C10 H10A 109.5
C9 C10 H10B 109.5
H10A C10 H10B 109.5
C9 C10 H10C 109.5
H10A C10 H10C 109.5
H10B C10 H10C 109.5
C9 C11 H11A 109.5
C9 C11 H11B 109.5
H11A C11 H11B 109.5
C9 C11 H11C 109.5
H11A C11 H11C 109.5
H11B C11 H11C 109.5
N2 C12 O2 116.4(8)
N2 C12 C6 120.0(8)
O2 C12 C6 123.6(8)
O2 C13 C14 104.6(7)
O2 C13 H13A 110.8
C14 C13 H13A 110.8
O2 C13 H13B 110.8
C14 C13 H13B 110.8
H13A C13 H13B 108.9
N2 C14 C15 112.1(8)
N2 C14 C16 109.8(7)
C15 C14 C16 111.4(8)
N2 C14 C13 100.4(7)
C15 C14 C13 112.2(8)
C16 C14 C13 110.4(8)
C14 C15 H15A 109.5
C14 C15 H15B 109.5
H15A C15 H15B 109.5
C14 C15 H15C 109.5
H15A C15 H15C 109.5
H15B C15 H15C 109.5
C14 C16 H16A 109.5
C14 C16 H16B 109.5
H16A C16 H16B 109.5
C14 C16 H16C 109.5
H16A C16 H16C 109.5
H16B C16 H16C 109.5
C3 C17 H17A 109.5
C3 C17 H17B 109.5
H17A C17 H17B 109.5
C3 C17 H17C 109.5
H17A C17 H17C 109.5
H17B C17 H17C 109.5
C5 C18 H18A 109.5
C5 C18 H18B 109.5
H18A C18 H18B 109.5
C5 C18 H18C 109.5
H18A C18 H18C 109.5
H18B C18 H18C 109.5
C20 C19 Ir1 72.0(6)
C20 C19 H19A 116.4
Ir1 C19 H19A 116.4
C20 C19 H19B 116.4
Ir1 C19 H19B 116.4
H19A C19 H19B 113.4
C19 C20 Ir1 69.3(5)
C19 C20 H20A 116.7
Ir1 C20 H20A 116.7
C19 C20 H20B 116.7
Ir1 C20 H20B 116.7
H20A C20 H20B 113.7
C22 C21 Ir1 71.3(6)
C22 C21 H21A 116.5
Ir1 C21 H21A 116.5
C22 C21 H21B 116.5
Ir1 C21 H21B 116.5
H21A C21 H21B 113.5
C21 C22 Ir1 69.4(5)
C21 C22 H22A 116.7
Ir1 C22 H22A 116.7
C21 C22 H22B 116.7
Ir1 C22 H22B 116.7
H22A C22 H22B 113.7

loop_
_geom_bond_atom_site_label_1
_geom_bond_atom_site_label_2
_geom_bond_distance
Ir1 C1 1.995(9)
Ir1 N2 2.074(8)
Ir1 N1 2.096(8)
Ir1 C19 2.129(9)
Ir1 C21 2.136(10)
Ir1 C22 2.161(10)
Ir1 C20 2.165(10)
O1 C7 1.350(11)
O1 C8 1.455(12)
O2 C12 1.352(11)
O2 C13 1.461(11)
N1 C7 1.307(11)
N1 C9 1.479(12)
N2 C12 1.306(12)
N2 C14 1.500(11)
C1 C2 1.395(12)
C1 C6 1.402(12)
C2 C3 1.402(12)
C2 C7 1.443(13)
C3 C4 1.390(13)
C3 C17 1.508(13)
C4 C5 1.403(13)
C4 H4 0.9500
C5 C6 1.399(12)
C5 C18 1.509(13)
C6 C12 1.455(12)
C8 C9 1.551(14)
C8 H8A 0.9900
C8 H8B 0.9900
C9 C11 1.518(14)
C9 C10 1.526(14)
C10 H10A 0.9800
C10 H10B 0.9800
C10 H10C 0.9800
C11 H11A 0.9800
C11 H11B 0.9800
C11 H11C 0.9800
C13 C14 1.540(14)
C13 H13A 0.9900
C13 H13B 0.9900
C14 C15 1.518(14)
C14 C16 1.522(14)
C15 H15A 0.9800
C15 H15B 0.9800
C15 H15C 0.9800
C16 H16A 0.9800
C16 H16B 0.9800
C16 H16C 0.9800
C17 H17A 0.9800
C17 H17B 0.9800
C17 H17C 0.9800
C18 H18A 0.9800
C18 H18B 0.9800
C18 H18C 0.9800
C19 C20 1.425(15)
C19 H19A 0.9900
C19 H19B 0.9900
C20 H20A 0.9900
C20 H20B 0.9900
C21 C22 1.444(14)
C21 H21A 0.9900
C21 H21B 0.9900
C22 H22A 0.9900
C22 H22B 0.9900

loop_
_geom_torsion_atom_site_label_1
_geom_torsion_atom_site_label_2
_geom_torsion_atom_site_label_3
_geom_torsion_atom_site_label_4
_geom_torsion
C6 C1 C2 C3 0.6(13)
Ir1 C1 C2 C3 -177.6(7)
C6 C1 C2 C7 178.4(8)
Ir1 C1 C2 C7 0.1(10)
C1 C2 C3 C4 0.2(13)
C7 C2 C3 C4 -176.9(9)
C1 C2 C3 C17 179.7(8)
C7 C2 C3 C17 2.6(15)
C2 C3 C4 C5 -0.2(14)
C17 C3 C4 C5 -179.7(9)
C3 C4 C5 C6 -0.7(14)
C3 C4 C5 C18 -179.3(9)
C4 C5 C6 C1 1.5(14)
C18 C5 C6 C1 180.0(9)
C4 C5 C6 C12 -179.2(9)
C18 C5 C6 C12 -0.7(16)
C2 C1 C6 C5 -1.5(14)
Ir1 C1 C6 C5 176.7(7)
C2 C1 C6 C12 179.0(8)
Ir1 C1 C6 C12 -2.8(10)
C9 N1 C7 O1 6.5(11)
Ir1 N1 C7 O1 -177.7(6)
C9 N1 C7 C2 -173.3(8)
Ir1 N1 C7 C2 2.5(11)
C8 O1 C7 N1 5.3(11)
C8 O1 C7 C2 -174.9(9)
C1 C2 C7 N1 -1.8(12)
C3 C2 C7 N1 175.6(9)
C1 C2 C7 O1 178.4(8)
C3 C2 C7 O1 -4.3(15)
C7 O1 C8 C9 -13.9(10)
C7 N1 C9 C11 -132.6(9)
Ir1 N1 C9 C11 53.2(12)
C7 N1 C9 C10 102.8(9)
Ir1 N1 C9 C10 -71.4(12)
C7 N1 C9 C8 -14.3(10)
Ir1 N1 C9 C8 171.5(7)
O1 C8 C9 N1 16.8(10)
O1 C8 C9 C11 135.6(9)
O1 C8 C9 C10 -99.9(10)
C14 N2 C12 O2 5.7(11)
Ir1 N2 C12 O2 -179.6(6)
C14 N2 C12 C6 -172.6(8)
Ir1 N2 C12 C6 2.1(11)
C13 O2 C12 N2 10.4(11)
C13 O2 C12 C6 -171.3(9)
C5 C6 C12 N2 -179.1(10)
C1 C6 C12 N2 0.3(12)
C5 C6 C12 O2 2.7(16)
C1 C6 C12 O2 -177.9(8)
C12 O2 C13 C14 -21.3(10)
C12 N2 C14 C15 -137.4(9)
Ir1 N2 C14 C15 49.8(12)
C12 N2 C14 C16 98.2(9)
Ir1 N2 C14 C16 -74.6(11)
C12 N2 C14 C13 -18.1(9)
Ir1 N2 C14 C13 169.1(7)
O2 C13 C14 N2 23.5(9)
O2 C13 C14 C15 142.7(8)
O2 C13 C14 C16 -92.4(9)
